data_2223294
loop_
_publ_author_name
'Das, Subrata'
'Saikia, Binoy K.'
'Das, Babulal'
'Saikia, Lakhinath'
'Thakur, Ashim J.'

_publ_section_title
6,6'-Diamino-1,1',3,3'-tetramethyl-5,5'-(4-chlorobenzylidene)bis[pyrimidine-2,4(1<i>H</i>,3<i>H</i>)-dione]
_journal_coeditor_code BT5045
_journal_issue 10
_journal_name_full 'Acta Crystallographica Section E'
_journal_page_first o2416
_journal_page_last o2417
_journal_paper_doi 10.1107/S1600536809035818
_journal_volume 65
_journal_year 2009
_chemical_formula_iupac 'C19 H21 Cl N6 O4'
_chemical_formula_moiety 'C19 H21 Cl N6 O4'
_chemical_formula_sum 'C19 H21 Cl N6 O4'
_chemical_formula_weight 432.87
_chemical_name_common
;
<i>p</i>-chlorophenyl-bis(6-amino-1,3-dimethyluracil-5-yl)methane
;
_chemical_name_systematic
;
6,6'-Diamino-1,1',3,3'-tetramethyl-5,5'-(4-chlorobenzylidene)bis[pyrimidine-
2,4(1<i>H</i>,3<i>H</i>)-dione]
;
_space_group_IT_number 19
_symmetry_cell_setting orthorhombic
_symmetry_space_group_name_Hall 'P 2ac 2ab'
_symmetry_space_group_name_H-M 'P 21 21 21'
_atom_sites_solution_hydrogens geom
_atom_sites_solution_primary direct
_atom_sites_solution_secondary difmap
_audit_creation_method SHELXL-97
_cell_angle_alpha 90.00
_cell_angle_beta 90.00
_cell_angle_gamma 90.00
_cell_formula_units_Z 8
_cell_length_a 11.5365(3)
_cell_length_b 14.5935(4)
_cell_length_c 23.2102(6)
_cell_measurement_reflns_used 9985
_cell_measurement_temperature 293(2)
_cell_measurement_theta_max 25.70
_cell_measurement_theta_min 2.24
_cell_volume 3907.62(18)
_computing_cell_refinement 'SAINT (Bruker, 2001)'
_computing_data_collection 'SMART (Bruker, 2001)'
_computing_data_reduction 'SAINT (Bruker, 2001)'
_computing_molecular_graphics 'XP in SHELXTL (Sheldrick, 2008)'
_computing_publication_material 'PLATON (Spek, 2009)'
_computing_structure_refinement 'SHELXL97 (Sheldrick, 2008)'
_computing_structure_solution 'SHELXS97 (Sheldrick, 2008)'
_diffrn_ambient_temperature 293(2)
_diffrn_measured_fraction_theta_full 0.996
_diffrn_measured_fraction_theta_max 0.996
_diffrn_measurement_device_type 'Bruker SMART CCD area-detector'
_diffrn_measurement_method '\f and \w'
_diffrn_radiation_monochromator graphite
_diffrn_radiation_source 'fine-focus sealed tube'
_diffrn_radiation_type MoK\a
_diffrn_radiation_wavelength 0.71073
_diffrn_reflns_av_R_equivalents 0.0379
_diffrn_reflns_av_sigmaI/netI 0.0363
_diffrn_reflns_limit_h_max 15
_diffrn_reflns_limit_h_min -15
_diffrn_reflns_limit_k_max 19
_diffrn_reflns_limit_k_min -19
_diffrn_reflns_limit_l_max 30
_diffrn_reflns_limit_l_min -30
_diffrn_reflns_number 53787
_diffrn_reflns_theta_full 28.39
_diffrn_reflns_theta_max 28.39
_diffrn_reflns_theta_min 1.65
_exptl_absorpt_coefficient_mu 0.237
_exptl_absorpt_correction_type none
_exptl_crystal_colour colorless
_exptl_crystal_density_diffrn 1.472
_exptl_crystal_density_method 'not measured'
_exptl_crystal_description blocks
_exptl_crystal_F_000 1808
_exptl_crystal_size_max 0.40
_exptl_crystal_size_mid 0.28
_exptl_crystal_size_min 0.16
_refine_diff_density_max 1.267
_refine_diff_density_min -0.282
_refine_ls_abs_structure_details 'Flack (1983), 4345 Friedel pairs'
_refine_ls_abs_structure_Flack 0.15(8)
_refine_ls_extinction_method none
_refine_ls_goodness_of_fit_ref 1.058
_refine_ls_hydrogen_treatment constr
_refine_ls_matrix_type full
_refine_ls_number_parameters 549
_refine_ls_number_reflns 9742
_refine_ls_number_restraints 0
_refine_ls_restrained_S_all 1.058
_refine_ls_R_factor_all 0.0844
_refine_ls_R_factor_gt 0.0563
_refine_ls_shift/su_max 0.000
_refine_ls_shift/su_mean 0.000
_refine_ls_structure_factor_coef Fsqd
_refine_ls_weighting_details 'calc w=1/[\s^2^(Fo^2^)+(0.09P)^2^+0.7964P] where P=(Fo^2^+2Fc^2^)/3'
_refine_ls_weighting_scheme calc
_refine_ls_wR_factor_gt 0.1508
_refine_ls_wR_factor_ref 0.1664
_reflns_number_gt 6901
_reflns_number_total 9742
_reflns_threshold_expression I>2\s(I)
_cod_data_source_file bt5045.cif
_cod_data_source_block I
_cod_depositor_comments
;
The following automatic conversions were performed:
'_symmetry_cell_setting' value 'Orthorhombic' changed to 'orthorhombic'
according to '/home/saulius/struct/CIF-dictionaries/cif_core.dic'
dictionary named 'cif_core.dic' version 2.4.1 from 2010-06-29.

Automatic conversion script
Id: cif_fix_enum 1527 2010-12-29 10:47:43Z saulius 

The following automatic conversions were performed:

'_symmetry_cell_setting' value 'Orthorhombic' changed to
'orthorhombic' according to
/home/saulius/struct/CIF-dictionaries/cif_core.dic dictionary named
'cif_core.dic' version 2.4.1 from 2010-06-29.

Automatic conversion script
Id: cif_fix_values 1715 2011-07-08 13:25:40Z adriana 
;
_cod_database_code 2223294
_cod_database_fobs_code 2223294

loop_
_symmetry_equiv_pos_as_xyz
'x, y, z'
'-x+1/2, -y, z+1/2'
'x+1/2, -y+1/2, -z'
'-x, y+1/2, -z+1/2'

loop_
_atom_site_type_symbol
_atom_site_label
_atom_site_fract_x
_atom_site_fract_y
_atom_site_fract_z
_atom_site_U_iso_or_equiv
_atom_site_adp_type
_atom_site_calc_flag
_atom_site_refinement_flags
_atom_site_occupancy
_atom_site_disorder_assembly
_atom_site_disorder_group
Cl Cl1 0.87268(9) 0.84719(7) 0.14783(4) 0.0691(3) Uani d . 1 . .
Cl Cl2 0.62621(10) 0.67886(8) 0.36362(6) 0.0842(4) Uani d . 1 . .
O O8 1.06232(19) 0.88990(14) 0.27567(9) 0.0449(5) Uani d . 1 . .
N N10 0.9975(2) 1.12225(16) 0.18849(10) 0.0409(6) Uani d . 1 . .
C C27 0.9774(3) 1.0599(2) 0.38507(12) 0.0388(6) Uani d . 1 . .
O O1 0.43437(19) 0.63236(14) 0.23040(9) 0.0462(5) Uani d . 1 . .
N N11 1.0865(2) 0.97903(16) 0.19627(10) 0.0384(5) Uani d . 1 . .
N N6 0.3816(2) 0.59997(17) 0.11616(11) 0.0452(6) Uani d . 1 . .
H H6A 0.3264 0.6301 0.1000 0.054 Uiso calc R 1 . .
H H6B 0.4096 0.6184 0.1485 0.054 Uiso calc R 1 . .
N N2 0.4159(2) 0.53819(17) 0.30849(10) 0.0392(6) Uani d . 1 . .
C C11 0.4596(3) 0.55679(19) 0.25331(12) 0.0362(6) Uani d . 1 . .
C C14 0.5145(3) 0.4746(2) 0.11458(12) 0.0403(7) Uani d . 1 . .
C C36 1.0386(2) 0.96383(19) 0.25117(12) 0.0351(6) Uani d . 1 . .
C C3 0.6561(3) 0.6419(2) 0.11131(12) 0.0402(6) Uani d . 1 . .
H H3 0.6126 0.6229 0.0798 0.048 Uiso calc R 1 . .
N N1 0.5063(2) 0.39511(16) 0.31134(10) 0.0386(6) Uani d . 1 . .
C C10 0.4440(3) 0.4624(2) 0.34031(13) 0.0396(6) Uani d . 1 . .
O O7 1.0992(2) 1.06161(18) 0.11334(10) 0.0649(7) Uani d . 1 . .
O O6 0.8555(2) 1.19062(15) 0.38902(10) 0.0514(5) Uani d . 1 . .
C C9 0.5423(2) 0.40516(19) 0.25483(11) 0.0338(6) Uani d . 1 . .
C C1 0.5849(3) 0.50156(19) 0.16763(12) 0.0371(6) Uani d . 1 . .
H H1 0.6471 0.4558 0.1680 0.044 Uiso calc R 1 . .
C C30 0.9395(3) 1.1447(2) 0.40763(13) 0.0421(7) Uani d . 1 . .
N N9 1.1133(2) 0.93617(19) 0.38994(12) 0.0477(6) Uani d . 1 . .
H H9A 1.1693 0.9094 0.4076 0.057 Uiso calc R 1 . .
H H9B 1.0852 0.9126 0.3590 0.057 Uiso calc R 1 . .
C C20 0.9093(2) 1.02501(19) 0.33366(12) 0.0353(6) Uani d . 1 . .
H H20 0.8455 1.0691 0.3310 0.042 Uiso calc R 1 . .
C C34 0.9553(3) 1.11502(19) 0.24430(12) 0.0355(6) Uani d . 1 . .
O O4 0.6321(3) 0.34234(19) 0.10500(11) 0.0808(10) Uani d . 1 . .
C C33 0.9683(3) 1.03421(19) 0.27454(12) 0.0345(6) Uani d . 1 . .
N N3 0.5937(2) 0.33165(16) 0.23116(11) 0.0435(6) Uani d . 1 . .
H H3A 0.6195 0.3343 0.1964 0.052 Uiso calc R 1 . .
H H3B 0.6009 0.2819 0.2507 0.052 Uiso calc R 1 . .
N N5 0.3759(2) 0.49787(19) 0.03907(11) 0.0450(6) Uani d . 1 . .
O O2 0.4133(3) 0.45193(18) 0.38953(10) 0.0665(7) Uani d . 1 . .
C C17 0.4243(3) 0.5239(2) 0.09087(13) 0.0398(7) Uani d . 1 . .
N N12 0.9021(2) 1.18920(17) 0.26519(11) 0.0446(6) Uani d . 1 . .
H H12A 0.8735 1.1884 0.2994 0.054 Uiso calc R 1 . .
H H12B 0.8965 1.2378 0.2444 0.054 Uiso calc R 1 . .
C C8 0.5272(3) 0.48760(19) 0.22656(12) 0.0357(6) Uani d . 1 . .
C C24 0.7074(3) 0.7778(2) 0.35625(15) 0.0497(8) Uani d . 1 . .
C C21 0.8455(2) 0.93356(19) 0.34220(12) 0.0347(6) Uani d . 1 . .
N N8 0.9983(2) 1.1785(2) 0.45592(11) 0.0516(7) Uani d . 1 . .
C C2 0.6515(2) 0.59179(19) 0.16235(12) 0.0369(6) Uani d . 1 . .
N N7 1.1188(2) 1.0487(2) 0.46059(11) 0.0511(7) Uani d . 1 . .
C C35 1.0637(3) 1.0546(2) 0.16289(13) 0.0437(7) Uani d . 1 . .
C C4 0.7240(3) 0.7190(2) 0.10674(14) 0.0450(7) Uani d . 1 . .
H H4 0.7253 0.7519 0.0724 0.054 Uiso calc R 1 . .
O O5 1.1412(2) 1.1681(2) 0.52252(11) 0.0755(8) Uani d . 1 . .
C C7 0.7218(3) 0.6211(2) 0.20748(13) 0.0447(7) Uani d . 1 . .
H H7 0.7219 0.5882 0.2418 0.054 Uiso calc R 1 . .
C C22 0.7752(3) 0.9018(2) 0.29750(13) 0.0407(7) Uani d . 1 . .
H H22 0.7749 0.9329 0.2625 0.049 Uiso calc R 1 . .
C C26 0.8422(3) 0.8873(2) 0.39395(13) 0.0405(7) Uani d . 1 . .
H H26 0.8865 0.9085 0.4247 0.049 Uiso calc R 1 . .
C C12 0.5385(3) 0.3124(2) 0.34431(14) 0.0515(8) Uani d . 1 . .
H H12C 0.4977 0.2604 0.3291 0.077 Uiso calc R 1 . .
H H12D 0.5181 0.3207 0.3841 0.077 Uiso calc R 1 . .
H H12E 0.6204 0.3023 0.3412 0.077 Uiso calc R 1 . .
O O3 0.3531(3) 0.3928(2) -0.03150(11) 0.0852(9) Uani d . 1 . .
C C23 0.7055(3) 0.8249(2) 0.30412(14) 0.0471(7) Uani d . 1 . .
H H23 0.6583 0.8052 0.2741 0.057 Uiso calc R 1 . .
C C5 0.7897(3) 0.7477(2) 0.15242(14) 0.0436(7) Uani d . 1 . .
C C15 0.5501(4) 0.3921(3) 0.08698(13) 0.0562(9) Uani d . 1 . .
C C6 0.7909(3) 0.6971(2) 0.20284(14) 0.0488(8) Uani d . 1 . .
H H6 0.8382 0.7146 0.2334 0.059 Uiso calc R 1 . .
C C16 0.4053(4) 0.4160(3) 0.01292(15) 0.0588(10) Uani d . 1 . .
C C25 0.7737(3) 0.8091(2) 0.40128(15) 0.0487(8) Uani d . 1 . .
H H25 0.7731 0.7785 0.4364 0.058 Uiso calc R 1 . .
N N4 0.4919(3) 0.3658(2) 0.03778(11) 0.0617(9) Uani d . 1 . .
C C29 1.0896(3) 1.1343(3) 0.48273(14) 0.0561(9) Uani d . 1 . .
C C28 1.0693(3) 1.0151(2) 0.41075(13) 0.0432(7) Uani d . 1 . .
C C37 0.9705(4) 1.2031(2) 0.15333(14) 0.0581(9) Uani d . 1 . .
H H37A 1.0169 1.2539 0.1659 0.087 Uiso calc R 1 . .
H H37B 0.8899 1.2181 0.1575 0.087 Uiso calc R 1 . .
H H37C 0.9870 1.1901 0.1136 0.087 Uiso calc R 1 . .
C C13 0.3377(3) 0.6053(2) 0.33519(14) 0.0520(8) Uani d . 1 . .
H H13A 0.2920 0.5757 0.3643 0.078 Uiso calc R 1 . .
H H13B 0.2875 0.6307 0.3063 0.078 Uiso calc R 1 . .
H H13C 0.3825 0.6535 0.3524 0.078 Uiso calc R 1 . .
C C38 1.1673(3) 0.9112(2) 0.17263(15) 0.0513(8) Uani d . 1 . .
H H38A 1.1296 0.8771 0.1426 0.077 Uiso calc R 1 . .
H H38B 1.1914 0.8702 0.2027 0.077 Uiso calc R 1 . .
H H38C 1.2339 0.9420 0.1571 0.077 Uiso calc R 1 . .
C C19 0.2869(3) 0.5538(3) 0.00979(15) 0.0596(9) Uani d . 1 . .
H H19A 0.2140 0.5468 0.0292 0.089 Uiso calc R 1 . .
H H19B 0.2792 0.5340 -0.0295 0.089 Uiso calc R 1 . .
H H19C 0.3096 0.6171 0.0106 0.089 Uiso calc R 1 . .
C C31 1.2062(4) 0.9963(3) 0.49141(17) 0.0708(12) Uani d . 1 . .
H H31A 1.1736 0.9392 0.5039 0.106 Uiso calc R 1 . .
H H31B 1.2320 1.0305 0.5243 0.106 Uiso calc R 1 . .
H H31C 1.2708 0.9847 0.4664 0.106 Uiso calc R 1 . .
C C32 0.9631(4) 1.2684(3) 0.47975(17) 0.0706(12) Uani d . 1 . .
H H32A 0.9899 1.2736 0.5188 0.106 Uiso calc R 1 . .
H H32B 0.8801 1.2733 0.4790 0.106 Uiso calc R 1 . .
H H32C 0.9963 1.3166 0.4569 0.106 Uiso calc R 1 . .
C C18 0.5258(6) 0.2797(3) 0.01056(19) 0.109(2) Uani d . 1 . .
H H18A 0.4577 0.2460 -0.0002 0.163 Uiso calc R 1 . .
H H18B 0.5710 0.2441 0.0371 0.163 Uiso calc R 1 . .
H H18C 0.5712 0.2924 -0.0232 0.163 Uiso calc R 1 . .

loop_
_atom_site_aniso_label
_atom_site_aniso_U_11
_atom_site_aniso_U_22
_atom_site_aniso_U_33
_atom_site_aniso_U_12
_atom_site_aniso_U_13
_atom_site_aniso_U_23
Cl1 0.0614(6) 0.0759(6) 0.0700(6) -0.0308(5) 0.0047(5) -0.0041(5)
Cl2 0.0732(7) 0.0615(6) 0.1179(9) -0.0344(5) -0.0091(6) 0.0144(6)
O8 0.0568(14) 0.0364(11) 0.0415(11) 0.0065(10) 0.0041(10) -0.0002(9)
N10 0.0547(15) 0.0348(12) 0.0331(12) -0.0055(11) 0.0044(11) 0.0006(10)
C27 0.0420(16) 0.0391(15) 0.0353(14) -0.0089(13) 0.0064(13) -0.0026(12)
O1 0.0599(14) 0.0363(11) 0.0422(11) 0.0113(10) 0.0016(10) 0.0011(9)
N11 0.0389(13) 0.0387(13) 0.0374(13) -0.0029(10) 0.0045(11) -0.0033(10)
N6 0.0435(14) 0.0437(14) 0.0484(14) 0.0042(11) -0.0080(12) -0.0082(12)
N2 0.0410(13) 0.0387(13) 0.0380(13) 0.0004(11) 0.0074(11) -0.0024(10)
C11 0.0424(16) 0.0326(14) 0.0334(14) -0.0011(12) 0.0020(13) 0.0027(11)
C14 0.0546(18) 0.0343(14) 0.0321(14) 0.0010(13) 0.0075(13) -0.0004(11)
C36 0.0352(15) 0.0343(14) 0.0357(14) -0.0028(12) -0.0006(12) -0.0055(11)
C3 0.0405(16) 0.0462(16) 0.0340(14) -0.0016(13) -0.0024(13) 0.0045(13)
N1 0.0491(15) 0.0311(12) 0.0357(12) -0.0046(10) 0.0015(11) 0.0034(10)
C10 0.0431(16) 0.0417(16) 0.0339(15) -0.0028(13) 0.0063(13) 0.0013(12)
O7 0.0772(17) 0.0715(17) 0.0459(13) 0.0076(14) 0.0232(13) 0.0079(12)
O6 0.0567(14) 0.0451(12) 0.0525(13) -0.0015(11) 0.0085(11) -0.0105(10)
C9 0.0357(15) 0.0337(14) 0.0320(14) -0.0027(11) -0.0005(12) 0.0007(11)
C1 0.0434(16) 0.0329(14) 0.0349(14) 0.0083(12) 0.0024(12) 0.0035(11)
C30 0.0435(17) 0.0425(16) 0.0404(16) -0.0154(14) 0.0115(13) -0.0097(13)
N9 0.0459(15) 0.0518(15) 0.0455(14) -0.0006(12) -0.0062(12) -0.0039(12)
C20 0.0351(14) 0.0348(14) 0.0360(14) -0.0038(11) 0.0029(12) -0.0021(11)
C34 0.0368(15) 0.0326(14) 0.0371(14) -0.0045(11) -0.0003(12) -0.0028(11)
O4 0.137(3) 0.0604(16) 0.0452(13) 0.0466(18) -0.0001(16) -0.0088(12)
C33 0.0406(16) 0.0334(14) 0.0296(13) -0.0047(12) 0.0039(12) -0.0051(11)
N3 0.0613(16) 0.0313(12) 0.0380(13) 0.0064(12) 0.0050(12) 0.0043(10)
N5 0.0443(15) 0.0530(15) 0.0377(13) -0.0016(12) 0.0070(11) -0.0035(12)
O2 0.094(2) 0.0638(16) 0.0421(13) 0.0103(14) 0.0229(14) 0.0082(12)
C17 0.0417(16) 0.0396(15) 0.0381(15) -0.0061(13) 0.0102(13) 0.0025(12)
N12 0.0573(16) 0.0337(12) 0.0430(13) 0.0029(12) 0.0063(12) 0.0026(11)
C8 0.0404(16) 0.0322(14) 0.0347(14) 0.0013(12) 0.0014(12) 0.0024(11)
C24 0.0365(16) 0.0418(16) 0.071(2) -0.0085(13) 0.0025(16) 0.0015(16)
C21 0.0331(14) 0.0334(14) 0.0375(14) -0.0017(11) 0.0027(12) -0.0010(11)
N8 0.0562(17) 0.0572(17) 0.0415(14) -0.0141(14) 0.0102(13) -0.0173(13)
C2 0.0369(15) 0.0382(15) 0.0355(14) 0.0087(12) 0.0068(12) 0.0019(11)
N7 0.0448(15) 0.0738(19) 0.0347(13) -0.0116(14) -0.0010(12) -0.0082(13)
C35 0.0463(17) 0.0463(17) 0.0386(16) -0.0049(13) 0.0045(14) -0.0058(13)
C4 0.0391(16) 0.0514(18) 0.0446(16) -0.0070(14) 0.0058(14) 0.0097(14)
O5 0.0670(17) 0.109(2) 0.0505(14) -0.0212(17) -0.0030(13) -0.0290(15)
C7 0.0473(18) 0.0517(18) 0.0351(15) 0.0068(15) -0.0039(13) 0.0084(14)
C22 0.0403(16) 0.0426(16) 0.0393(15) -0.0019(13) -0.0062(13) -0.0013(13)
C26 0.0352(15) 0.0451(16) 0.0411(15) -0.0064(13) -0.0025(13) 0.0019(13)
C12 0.077(2) 0.0342(15) 0.0434(16) 0.0047(15) 0.0043(17) 0.0115(13)
O3 0.111(2) 0.097(2) 0.0483(15) 0.003(2) -0.0025(16) -0.0330(15)
C23 0.0373(16) 0.0462(18) 0.0578(19) -0.0046(14) -0.0075(14) -0.0057(15)
C5 0.0323(15) 0.0494(17) 0.0492(17) -0.0044(13) 0.0040(14) -0.0009(14)
C15 0.083(3) 0.052(2) 0.0332(16) 0.0119(19) 0.0099(17) 0.0019(14)
C6 0.0408(17) 0.058(2) 0.0476(18) 0.0013(15) -0.0088(14) -0.0032(15)
C16 0.069(2) 0.069(2) 0.0384(17) -0.009(2) 0.0109(17) -0.0094(17)
C25 0.0457(17) 0.0458(18) 0.0546(19) -0.0040(14) -0.0005(15) 0.0139(15)
N4 0.099(3) 0.0522(17) 0.0336(13) 0.0071(17) 0.0081(15) -0.0124(13)
C29 0.059(2) 0.074(2) 0.0352(16) -0.0236(19) 0.0099(16) -0.0163(17)
C28 0.0427(17) 0.0527(19) 0.0341(15) -0.0165(14) 0.0045(13) -0.0025(13)
C37 0.089(3) 0.0460(19) 0.0389(16) -0.0015(18) 0.0128(18) 0.0104(14)
C13 0.0527(19) 0.0535(19) 0.0497(18) 0.0154(16) 0.0073(16) -0.0052(15)
C38 0.0471(18) 0.054(2) 0.0532(19) 0.0068(15) 0.0106(16) -0.0085(15)
C19 0.052(2) 0.084(3) 0.0426(17) -0.0011(19) -0.0005(16) 0.0002(18)
C31 0.064(3) 0.093(3) 0.055(2) -0.001(2) -0.0132(19) -0.010(2)
C32 0.084(3) 0.065(2) 0.063(2) -0.016(2) 0.021(2) -0.035(2)
C18 0.193(6) 0.074(3) 0.059(3) 0.043(4) 0.000(3) -0.032(2)

loop_
_atom_type_symbol
_atom_type_description
_atom_type_scat_dispersion_real
_atom_type_scat_dispersion_imag
_atom_type_scat_source
C C 0.0033 0.0016 'International Tables Vol C Tables 4.2.6.8 and 6.1.1.4'
H H 0.0000 0.0000 'International Tables Vol C Tables 4.2.6.8 and 6.1.1.4'
N N 0.0061 0.0033 'International Tables Vol C Tables 4.2.6.8 and 6.1.1.4'
O O 0.0106 0.0060 'International Tables Vol C Tables 4.2.6.8 and 6.1.1.4'
Cl Cl 0.1484 0.1585 'International Tables Vol C Tables 4.2.6.8 and 6.1.1.4'

loop_
_geom_angle_atom_site_label_1
_geom_angle_atom_site_label_2
_geom_angle_atom_site_label_3
_geom_angle_site_symmetry_1
_geom_angle_site_symmetry_3
_geom_angle
_geom_angle_publ_flag
C35 N10 C34 . . 122.7(2) ?
C35 N10 C37 . . 116.9(2) ?
C34 N10 C37 . . 120.4(3) ?
C28 C27 C30 . . 119.5(3) ?
C28 C27 C20 . . 125.3(3) ?
C30 C27 C20 . . 115.1(3) ?
C35 N11 C36 . . 124.2(2) ?
C35 N11 C38 . . 116.9(3) ?
C36 N11 C38 . . 118.8(3) ?
C17 N6 H6A . . 120.0 ?
C17 N6 H6B . . 120.0 ?
H6A N6 H6B . . 120.0 ?
C10 N2 C11 . . 124.4(2) ?
C10 N2 C13 . . 117.2(2) ?
C11 N2 C13 . . 118.5(2) ?
O1 C11 N2 . . 118.2(3) ?
O1 C11 C8 . . 124.5(3) ?
N2 C11 C8 . . 117.3(2) ?
C17 C14 C15 . . 118.6(3) ?
C17 C14 C1 . . 126.1(3) ?
C15 C14 C1 . . 115.3(3) ?
O8 C36 N11 . . 117.5(3) ?
O8 C36 C33 . . 125.2(3) ?
N11 C36 C33 . . 117.2(3) ?
C4 C3 C2 . . 121.1(3) ?
C4 C3 H3 . . 119.4 ?
C2 C3 H3 . . 119.4 ?
C9 N1 C10 . . 122.6(2) ?
C9 N1 C12 . . 120.2(3) ?
C10 N1 C12 . . 117.2(2) ?
O2 C10 N2 . . 123.0(3) ?
O2 C10 N1 . . 121.4(3) ?
N2 C10 N1 . . 115.6(2) ?
N3 C9 C8 . . 123.8(3) ?
N3 C9 N1 . . 115.8(2) ?
C8 C9 N1 . . 120.3(3) ?
C14 C1 C2 . . 115.1(2) ?
C14 C1 C8 . . 117.0(2) ?
C2 C1 C8 . . 113.8(2) ?
C14 C1 H1 . . 102.7 ?
C2 C1 H1 . . 102.7 ?
C8 C1 H1 . . 102.7 ?
O6 C30 N8 . . 117.5(3) ?
O6 C30 C27 . . 125.4(3) ?
N8 C30 C27 . . 117.0(3) ?
C28 N9 H9A . . 120.0 ?
C28 N9 H9B . . 120.0 ?
H9A N9 H9B . . 120.0 ?
C27 C20 C21 . . 116.0(2) ?
C27 C20 C33 . . 116.3(2) ?
C21 C20 C33 . . 113.8(2) ?
C27 C20 H20 . . 102.6 ?
C21 C20 H20 . . 102.6 ?
C33 C20 H20 . . 102.6 ?
N12 C34 C33 . . 123.9(3) ?
N12 C34 N10 . . 116.0(2) ?
C33 C34 N10 . . 120.1(3) ?
C34 C33 C36 . . 119.1(3) ?
C34 C33 C20 . . 118.7(3) ?
C36 C33 C20 . . 122.1(3) ?
C9 N3 H3A . . 120.0 ?
C9 N3 H3B . . 120.0 ?
H3A N3 H3B . . 120.0 ?
C17 N5 C16 . . 121.5(3) ?
C17 N5 C19 . . 122.0(3) ?
C16 N5 C19 . . 116.5(3) ?
N6 C17 N5 . . 117.3(3) ?
N6 C17 C14 . . 122.1(3) ?
N5 C17 C14 . . 120.6(3) ?
C34 N12 H12A . . 120.0 ?
C34 N12 H12B . . 120.0 ?
H12A N12 H12B . . 120.0 ?
C9 C8 C11 . . 118.8(3) ?
C9 C8 C1 . . 119.0(3) ?
C11 C8 C1 . . 122.3(2) ?
C25 C24 C23 . . 120.4(3) ?
C25 C24 Cl2 . . 120.3(3) ?
C23 C24 Cl2 . . 119.3(3) ?
C26 C21 C22 . . 117.9(3) ?
C26 C21 C20 . . 123.4(3) ?
C22 C21 C20 . . 118.1(3) ?
C29 N8 C30 . . 124.4(3) ?
C29 N8 C32 . . 117.0(3) ?
C30 N8 C32 . . 118.5(3) ?
C7 C2 C3 . . 117.1(3) ?
C7 C2 C1 . . 119.8(3) ?
C3 C2 C1 . . 122.6(3) ?
C28 N7 C29 . . 121.9(3) ?
C28 N7 C31 . . 120.8(3) ?
C29 N7 C31 . . 117.2(3) ?
O7 C35 N11 . . 122.2(3) ?
O7 C35 N10 . . 121.9(3) ?
N11 C35 N10 . . 115.9(2) ?
C5 C4 C3 . . 120.4(3) ?
C5 C4 H4 . . 119.8 ?
C3 C4 H4 . . 119.8 ?
C6 C7 C2 . . 121.9(3) ?
C6 C7 H7 . . 119.0 ?
C2 C7 H7 . . 119.0 ?
C23 C22 C21 . . 121.5(3) ?
C23 C22 H22 . . 119.3 ?
C21 C22 H22 . . 119.3 ?
C21 C26 C25 . . 121.4(3) ?
C21 C26 H26 . . 119.3 ?
C25 C26 H26 . . 119.3 ?
N1 C12 H12C . . 109.5 ?
N1 C12 H12D . . 109.5 ?
H12C C12 H12D . . 109.5 ?
N1 C12 H12E . . 109.5 ?
H12C C12 H12E . . 109.5 ?
H12D C12 H12E . . 109.5 ?
C22 C23 C24 . . 119.1(3) ?
C22 C23 H23 . . 120.5 ?
C24 C23 H23 . . 120.5 ?
C4 C5 C6 . . 119.9(3) ?
C4 C5 Cl1 . . 120.8(2) ?
C6 C5 Cl1 . . 119.4(2) ?
O4 C15 N4 . . 118.6(3) ?
O4 C15 C14 . . 123.6(3) ?
N4 C15 C14 . . 117.9(3) ?
C7 C6 C5 . . 119.5(3) ?
C7 C6 H6 . . 120.2 ?
C5 C6 H6 . . 120.2 ?
O3 C16 N4 . . 124.0(4) ?
O3 C16 N5 . . 118.8(4) ?
N4 C16 N5 . . 117.2(3) ?
C24 C25 C26 . . 119.6(3) ?
C24 C25 H25 . . 120.2 ?
C26 C25 H25 . . 120.2 ?
C16 N4 C15 . . 123.8(3) ?
C16 N4 C18 . . 118.4(4) ?
C15 N4 C18 . . 117.9(4) ?
O5 C29 N8 . . 122.1(4) ?
O5 C29 N7 . . 122.1(4) ?
N8 C29 N7 . . 115.9(3) ?
N9 C28 N7 . . 116.7(3) ?
N9 C28 C27 . . 122.6(3) ?
N7 C28 C27 . . 120.7(3) ?
N10 C37 H37A . . 109.5 ?
N10 C37 H37B . . 109.5 ?
H37A C37 H37B . . 109.5 ?
N10 C37 H37C . . 109.5 ?
H37A C37 H37C . . 109.5 ?
H37B C37 H37C . . 109.5 ?
N2 C13 H13A . . 109.5 ?
N2 C13 H13B . . 109.5 ?
H13A C13 H13B . . 109.5 ?
N2 C13 H13C . . 109.5 ?
H13A C13 H13C . . 109.5 ?
H13B C13 H13C . . 109.5 ?
N11 C38 H38A . . 109.5 ?
N11 C38 H38B . . 109.5 ?
H38A C38 H38B . . 109.5 ?
N11 C38 H38C . . 109.5 ?
H38A C38 H38C . . 109.5 ?
H38B C38 H38C . . 109.5 ?
N5 C19 H19A . . 109.5 ?
N5 C19 H19B . . 109.5 ?
H19A C19 H19B . . 109.5 ?
N5 C19 H19C . . 109.5 ?
H19A C19 H19C . . 109.5 ?
H19B C19 H19C . . 109.5 ?
N7 C31 H31A . . 109.5 ?
N7 C31 H31B . . 109.5 ?
H31A C31 H31B . . 109.5 ?
N7 C31 H31C . . 109.5 ?
H31A C31 H31C . . 109.5 ?
H31B C31 H31C . . 109.5 ?
N8 C32 H32A . . 109.5 ?
N8 C32 H32B . . 109.5 ?
H32A C32 H32B . . 109.5 ?
N8 C32 H32C . . 109.5 ?
H32A C32 H32C . . 109.5 ?
H32B C32 H32C . . 109.5 ?
N4 C18 H18A . . 109.5 ?
N4 C18 H18B . . 109.5 ?
H18A C18 H18B . . 109.5 ?
N4 C18 H18C . . 109.5 ?
H18A C18 H18C . . 109.5 ?
H18B C18 H18C . . 109.5 ?

loop_
_geom_bond_atom_site_label_1
_geom_bond_atom_site_label_2
_geom_bond_site_symmetry_2
_geom_bond_distance
_geom_bond_publ_flag
Cl1 C5 . 1.743(3) ?
Cl2 C24 . 1.730(3) ?
O8 C36 . 1.250(3) ?
N10 C35 . 1.383(4) ?
N10 C34 . 1.388(4) ?
N10 C37 . 1.468(4) ?
C27 C28 . 1.381(5) ?
C27 C30 . 1.414(4) ?
C27 C20 . 1.517(4) ?
O1 C11 . 1.258(3) ?
N11 C35 . 1.373(4) ?
N11 C36 . 1.406(4) ?
N11 C38 . 1.466(4) ?
N6 C17 . 1.349(4) ?
N6 H6A . 0.8600 ?
N6 H6B . 0.8600 ?
N2 C10 . 1.369(4) ?
N2 C11 . 1.403(4) ?
N2 C13 . 1.469(4) ?
C11 C8 . 1.419(4) ?
C14 C17 . 1.380(4) ?
C14 C15 . 1.424(4) ?
C14 C1 . 1.527(4) ?
C36 C33 . 1.417(4) ?
C3 C4 . 1.376(4) ?
C3 C2 . 1.393(4) ?
C3 H3 . 0.9300 ?
N1 C9 . 1.384(4) ?
N1 C10 . 1.391(4) ?
N1 C12 . 1.477(4) ?
C10 O2 . 1.206(4) ?
O7 C35 . 1.225(4) ?
O6 C30 . 1.254(4) ?
C9 N3 . 1.343(4) ?
C9 C8 . 1.381(4) ?
C1 C2 . 1.530(4) ?
C1 C8 . 1.535(4) ?
C1 H1 . 0.9800 ?
C30 N8 . 1.400(4) ?
N9 C28 . 1.347(4) ?
N9 H9A . 0.8600 ?
N9 H9B . 0.8600 ?
C20 C21 . 1.537(4) ?
C20 C33 . 1.538(4) ?
C20 H20 . 0.9800 ?
C34 N12 . 1.335(4) ?
C34 C33 . 1.380(4) ?
O4 C15 . 1.264(5) ?
N3 H3A . 0.8600 ?
N3 H3B . 0.8600 ?
N5 C17 . 1.379(4) ?
N5 C16 . 1.382(5) ?
N5 C19 . 1.478(5) ?
N12 H12A . 0.8600 ?
N12 H12B . 0.8600 ?
C24 C25 . 1.373(5) ?
C24 C23 . 1.392(5) ?
C21 C26 . 1.379(4) ?
C21 C22 . 1.396(4) ?
N8 C29 . 1.383(5) ?
N8 C32 . 1.481(4) ?
C2 C7 . 1.392(4) ?
N7 C28 . 1.380(4) ?
N7 C29 . 1.393(5) ?
N7 C31 . 1.454(5) ?
C4 C5 . 1.369(4) ?
C4 H4 . 0.9300 ?
O5 C29 . 1.204(4) ?
C7 C6 . 1.369(5) ?
C7 H7 . 0.9300 ?
C22 C23 . 1.388(4) ?
C22 H22 . 0.9300 ?
C26 C25 . 1.397(4) ?
C26 H26 . 0.9300 ?
C12 H12C . 0.9600 ?
C12 H12D . 0.9600 ?
C12 H12E . 0.9600 ?
O3 C16 . 1.241(4) ?
C23 H23 . 0.9300 ?
C5 C6 . 1.383(4) ?
C15 N4 . 1.379(5) ?
C6 H6 . 0.9300 ?
C16 N4 . 1.367(5) ?
C25 H25 . 0.9300 ?
N4 C18 . 1.460(5) ?
C37 H37A . 0.9600 ?
C37 H37B . 0.9600 ?
C37 H37C . 0.9600 ?
C13 H13A . 0.9600 ?
C13 H13B . 0.9600 ?
C13 H13C . 0.9600 ?
C38 H38A . 0.9600 ?
C38 H38B . 0.9600 ?
C38 H38C . 0.9600 ?
C19 H19A . 0.9600 ?
C19 H19B . 0.9600 ?
C19 H19C . 0.9600 ?
C31 H31A . 0.9600 ?
C31 H31B . 0.9600 ?
C31 H31C . 0.9600 ?
C32 H32A . 0.9600 ?
C32 H32B . 0.9600 ?
C32 H32C . 0.9600 ?
C18 H18A . 0.9600 ?
C18 H18B . 0.9600 ?
C18 H18C . 0.9600 ?

loop_
_geom_hbond_atom_site_label_D
_geom_hbond_atom_site_label_H
_geom_hbond_atom_site_label_A
_geom_hbond_site_symmetry_A
_geom_hbond_distance_DH
_geom_hbond_distance_HA
_geom_hbond_distance_DA
_geom_hbond_angle_DHA
_geom_hbond_publ_flag
N3 H3A O4 . 0.8600 2.1300 2.966(4) 164.00 yes
N3 H3B O1 4_645 0.8600 2.2600 3.059(3) 154.00 yes
N6 H6A O6 4_645 0.8600 2.2900 3.041(3) 146.00 yes
N6 H6B O1 . 0.8600 1.9300 2.761(3) 161.00 yes
N9 H9A O4 4_755 0.8600 2.5100 3.243(4) 144.00 yes
N9 H9B O8 . 0.8600 1.9800 2.799(3) 159.00 yes
N12 H12A O6 . 0.8600 2.0900 2.924(3) 163.00 yes
N12 H12B O8 4_755 0.8600 2.3200 3.106(3) 153.00 yes
C1 H1 O4 . 0.9800 2.2200 2.794(4) 116.00 yes
C1 H1 N3 . 0.9800 2.4100 2.887(4) 109.00 yes
C12 H12C O1 4_645 0.9600 2.4500 3.164(4) 131.00 yes
C12 H12D O2 . 0.9600 2.2700 2.708(4) 107.00 yes
C12 H12D O5 3_466 0.9600 2.6000 3.322(4) 133.00 yes
C13 H13A O2 . 0.9600 2.3600 2.713(4) 101.00 yes
C18 H18B O4 . 0.9600 2.2400 2.673(6) 106.00 yes
C19 H19B O3 . 0.9600 2.2300 2.650(5) 105.00 yes
C20 H20 O6 . 0.9800 2.2300 2.807(4) 116.00 yes
C20 H20 N12 . 0.9800 2.4100 2.876(4) 108.00 yes
C31 H31B O5 . 0.9600 2.2700 2.715(5) 108.00 yes
C32 H32A O5 . 0.9600 2.3300 2.711(5) 103.00 yes
C37 H37A O8 4_755 0.9600 2.5700 3.208(4) 124.00 yes
C37 H37C O7 . 0.9600 2.2800 2.707(4) 106.00 yes
C38 H38B O8 . 0.9600 2.2700 2.699(4) 106.00 yes

loop_
_geom_torsion_atom_site_label_1
_geom_torsion_atom_site_label_2
_geom_torsion_atom_site_label_3
_geom_torsion_atom_site_label_4
_geom_torsion_site_symmetry_1
_geom_torsion_site_symmetry_2
_geom_torsion_site_symmetry_3
_geom_torsion_site_symmetry_4
_geom_torsion
_geom_torsion_publ_flag
C10 N2 C11 O1 . . . . -174.5(3) ?
C13 N2 C11 O1 . . . . 3.5(4) ?
C10 N2 C11 C8 . . . . 7.0(4) ?
C13 N2 C11 C8 . . . . -175.0(3) ?
C35 N11 C36 O8 . . . . 176.5(3) ?
C38 N11 C36 O8 . . . . -4.3(4) ?
C35 N11 C36 C33 . . . . -4.1(4) ?
C38 N11 C36 C33 . . . . 175.0(3) ?
C11 N2 C10 O2 . . . . 173.3(3) ?
C13 N2 C10 O2 . . . . -4.7(5) ?
C11 N2 C10 N1 . . . . -9.5(4) ?
C13 N2 C10 N1 . . . . 172.4(3) ?
C9 N1 C10 O2 . . . . 179.8(3) ?
C12 N1 C10 O2 . . . . -3.0(5) ?
C9 N1 C10 N2 . . . . 2.6(4) ?
C12 N1 C10 N2 . . . . 179.8(3) ?
C10 N1 C9 N3 . . . . -175.0(3) ?
C12 N1 C9 N3 . . . . 7.9(4) ?
C10 N1 C9 C8 . . . . 6.6(4) ?
C12 N1 C9 C8 . . . . -170.5(3) ?
C17 C14 C1 C2 . . . . -61.2(4) ?
C15 C14 C1 C2 . . . . 116.5(3) ?
C17 C14 C1 C8 . . . . 76.4(4) ?
C15 C14 C1 C8 . . . . -105.8(3) ?
C28 C27 C30 O6 . . . . -178.1(3) ?
C20 C27 C30 O6 . . . . 0.8(4) ?
C28 C27 C30 N8 . . . . -0.3(4) ?
C20 C27 C30 N8 . . . . 178.6(2) ?
C28 C27 C20 C21 . . . . 61.2(4) ?
C30 C27 C20 C21 . . . . -117.7(3) ?
C28 C27 C20 C33 . . . . -76.6(4) ?
C30 C27 C20 C33 . . . . 104.5(3) ?
C35 N10 C34 N12 . . . . 173.9(3) ?
C37 N10 C34 N12 . . . . -7.6(4) ?
C35 N10 C34 C33 . . . . -6.8(4) ?
C37 N10 C34 C33 . . . . 171.7(3) ?
N12 C34 C33 C36 . . . . -172.1(3) ?
N10 C34 C33 C36 . . . . 8.6(4) ?
N12 C34 C33 C20 . . . . 5.7(4) ?
N10 C34 C33 C20 . . . . -173.5(2) ?
O8 C36 C33 C34 . . . . 175.9(3) ?
N11 C36 C33 C34 . . . . -3.4(4) ?
O8 C36 C33 C20 . . . . -1.9(4) ?
N11 C36 C33 C20 . . . . 178.8(2) ?
C27 C20 C33 C34 . . . . -86.8(3) ?
C21 C20 C33 C34 . . . . 134.4(3) ?
C27 C20 C33 C36 . . . . 90.9(3) ?
C21 C20 C33 C36 . . . . -47.8(4) ?
C16 N5 C17 N6 . . . . -173.1(3) ?
C19 N5 C17 N6 . . . . 4.4(4) ?
C16 N5 C17 C14 . . . . 8.3(4) ?
C19 N5 C17 C14 . . . . -174.1(3) ?
C15 C14 C17 N6 . . . . 176.4(3) ?
C1 C14 C17 N6 . . . . -5.9(5) ?
C15 C14 C17 N5 . . . . -5.2(4) ?
C1 C14 C17 N5 . . . . 172.5(3) ?
N3 C9 C8 C11 . . . . 172.6(3) ?
N1 C9 C8 C11 . . . . -9.1(4) ?
N3 C9 C8 C1 . . . . -7.9(5) ?
N1 C9 C8 C1 . . . . 170.4(3) ?
O1 C11 C8 C9 . . . . -175.7(3) ?
N2 C11 C8 C9 . . . . 2.7(4) ?
O1 C11 C8 C1 . . . . 4.7(5) ?
N2 C11 C8 C1 . . . . -176.8(3) ?
C14 C1 C8 C9 . . . . 90.4(3) ?
C2 C1 C8 C9 . . . . -131.4(3) ?
C14 C1 C8 C11 . . . . -90.1(3) ?
C2 C1 C8 C11 . . . . 48.1(4) ?
C27 C20 C21 C26 . . . . 4.2(4) ?
C33 C20 C21 C26 . . . . 143.1(3) ?
C27 C20 C21 C22 . . . . 175.6(3) ?
C33 C20 C21 C22 . . . . -45.5(4) ?
O6 C30 N8 C29 . . . . 177.5(3) ?
C27 C30 N8 C29 . . . . -0.4(4) ?
O6 C30 N8 C32 . . . . -3.7(4) ?
C27 C30 N8 C32 . . . . 178.3(3) ?
C4 C3 C2 C7 . . . . -2.5(4) ?
C4 C3 C2 C1 . . . . -174.9(3) ?
C14 C1 C2 C7 . . . . -177.7(3) ?
C8 C1 C2 C7 . . . . 43.3(4) ?
C14 C1 C2 C3 . . . . -5.4(4) ?
C8 C1 C2 C3 . . . . -144.4(3) ?
C36 N11 C35 O7 . . . . -173.6(3) ?
C38 N11 C35 O7 . . . . 7.2(5) ?
C36 N11 C35 N10 . . . . 6.0(4) ?
C38 N11 C35 N10 . . . . -173.2(3) ?
C34 N10 C35 O7 . . . . 179.2(3) ?
C37 N10 C35 O7 . . . . 0.5(5) ?
C34 N10 C35 N11 . . . . -0.5(4) ?
C37 N10 C35 N11 . . . . -179.1(3) ?
C2 C3 C4 C5 . . . . 0.7(5) ?
C3 C2 C7 C6 . . . . 1.5(4) ?
C1 C2 C7 C6 . . . . 174.2(3) ?
C26 C21 C22 C23 . . . . -1.3(4) ?
C20 C21 C22 C23 . . . . -173.2(3) ?
C22 C21 C26 C25 . . . . 2.1(4) ?
C20 C21 C26 C25 . . . . 173.5(3) ?
C21 C22 C23 C24 . . . . -1.0(5) ?
C25 C24 C23 C22 . . . . 2.6(5) ?
Cl2 C24 C23 C22 . . . . -176.9(2) ?
C3 C4 C5 C6 . . . . 2.2(5) ?
C3 C4 C5 Cl1 . . . . -178.1(2) ?
C17 C14 C15 O4 . . . . 179.5(3) ?
C1 C14 C15 O4 . . . . 1.6(5) ?
C17 C14 C15 N4 . . . . -0.1(5) ?
C1 C14 C15 N4 . . . . -178.1(3) ?
C2 C7 C6 C5 . . . . 1.3(5) ?
C4 C5 C6 C7 . . . . -3.1(5) ?
Cl1 C5 C6 C7 . . . . 177.1(2) ?
C17 N5 C16 O3 . . . . 174.9(3) ?
C19 N5 C16 O3 . . . . -2.8(5) ?
C17 N5 C16 N4 . . . . -5.8(5) ?
C19 N5 C16 N4 . . . . 176.6(3) ?
C23 C24 C25 C26 . . . . -1.9(5) ?
Cl2 C24 C25 C26 . . . . 177.6(2) ?
C21 C26 C25 C24 . . . . -0.5(5) ?
O3 C16 N4 C15 . . . . 179.6(4) ?
N5 C16 N4 C15 . . . . 0.3(5) ?
O3 C16 N4 C18 . . . . 0.2(6) ?
N5 C16 N4 C18 . . . . -179.1(4) ?
O4 C15 N4 C16 . . . . -177.1(4) ?
C14 C15 N4 C16 . . . . 2.6(5) ?
O4 C15 N4 C18 . . . . 2.3(6) ?
C14 C15 N4 C18 . . . . -178.0(4) ?
C30 N8 C29 O5 . . . . 176.4(3) ?
C32 N8 C29 O5 . . . . -2.4(5) ?
C30 N8 C29 N7 . . . . -3.1(4) ?
C32 N8 C29 N7 . . . . 178.1(3) ?
C28 N7 C29 O5 . . . . -171.8(3) ?
C31 N7 C29 O5 . . . . 6.6(5) ?
C28 N7 C29 N8 . . . . 7.7(4) ?
C31 N7 C29 N8 . . . . -173.8(3) ?
C29 N7 C28 N9 . . . . 172.9(3) ?
C31 N7 C28 N9 . . . . -5.6(4) ?
C29 N7 C28 C27 . . . . -8.8(4) ?
C31 N7 C28 C27 . . . . 172.8(3) ?
C30 C27 C28 N9 . . . . -176.9(3) ?
C20 C27 C28 N9 . . . . 4.2(5) ?
C30 C27 C28 N7 . . . . 4.8(4) ?
C20 C27 C28 N7 . . . . -174.0(3) ?
